data_9012633
loop_
_publ_author_name
'Rastsvetaeva, R. K.'
'Chukanov, N. V.'
'Pekov, I. V.'
'Shlyukova, Z. V.'
'Khomyakov, A. P.'

_publ_section_title
;Structures of two potassium-rich labuntsovites in relation to the crystal
 chemistry of minerals of the labuntsovite-nenadkevichite family Sample: I
;
_journal_name_full 'Crystallography Reports'
_journal_page_first 820
_journal_page_last 827
_journal_volume 43
_journal_year 1998
_chemical_formula_sum 'H15.68 K3.4 Mn0.2 Na2 Nb0.8 O32.4 Si8 Ti3.2'
_chemical_name_mineral Labuntsovite-Mn
_space_group_IT_number 12
_symmetry_space_group_name_Hall '-C 2y'
_symmetry_space_group_name_H-M 'C 1 2/m 1'
_cell_angle_alpha 90
_cell_angle_beta 116.9
_cell_angle_gamma 90
_cell_formula_units_Z 2
_cell_length_a 14.42
_cell_length_b 13.91
_cell_length_c 7.8
_cell_volume 1395.254
_database_code_amcsd 0012358
_exptl_crystal_density_diffrn 2.800
_cod_original_formula_sum 'Na2 K3.4 (Ti3.2 Nb.8) Mn.2 Si8 O32.4 H15.68'
_cod_database_code 9012633

loop_
_space_group_symop_operation_xyz
x,y,z
1/2+x,1/2+y,z
x,-y,z
1/2+x,1/2-y,z
-x,y,-z
1/2-x,1/2+y,-z
-x,-y,-z
1/2-x,1/2-y,-z

loop_
_atom_site_label
_atom_site_fract_x
_atom_site_fract_y
_atom_site_fract_z
_atom_site_occupancy
_atom_site_U_iso_or_equiv
_atom_site_type_symbol
_atom_site_attached_hydrogens
NaAI 0.40840 0.26400 0.00510 0.50000 0.05826 Na 0
KAII 0.41750 0.00000 0.70100 0.90000 0.07092 K 0
TiMI1 0.25000 0.25000 0.50000 0.80000 0.02622 Ti 0
NbMI1 0.25000 0.25000 0.50000 0.20000 0.02622 Nb 0
TiMI2 0.00000 0.22570 0.50000 0.80000 0.02419 Ti 0
NbMI2 0.00000 0.22570 0.50000 0.20000 0.02419 Nb 0
MnMII 0.00000 0.00000 0.50000 0.20000 0.02660 Mn 0
Si1 0.32130 0.11060 0.25030 1.00000 0.01507 Si 0
Si2 0.20740 0.10960 0.80110 1.00000 0.01469 Si 0
O1 0.08340 0.12200 0.67990 1.00000 0.02153 O 0
O2 0.27350 0.18050 0.73650 1.00000 0.01900 O 0
O3 0.26480 0.12790 0.38370 1.00000 0.02026 O 0
O4 0.36430 0.00000 0.27750 1.00000 0.02153 O 0
O5 0.24040 0.00000 0.77570 1.00000 0.02153 O 0
O6 0.42140 0.17820 0.30520 1.00000 0.02280 O 0
O7 0.23710 0.12620 0.02620 1.00000 0.02406 O 0
O-H 0.09990 0.22520 0.39580 1.00000 0.02153 O 1
KAIII 0.08620 0.00000 0.33960 0.80000 0.04179 K 0
WatAIII 0.08620 0.00000 0.33960 0.20000 0.04179 O 2
Ow1 0.50000 0.14450 0.00000 1.00000 0.12032 O 0
Ow2 0.00000 0.12390 0.00000 1.00000 0.12159 O 0
H1 0.48100 0.11800 0.89000 1.00000 0.01267 H 0
H2 0.04900 0.13300 0.10000 1.00000 0.06333 H 0

loop_
_cod_changelog_entry_id
_cod_changelog_entry_author
_cod_changelog_entry_date
_cod_changelog_entry_text
1
;cod-tools version 3.8.0
Id: cif_guess_AMCSD_atom_types 9581 2023-05-17 12:35:41Z saulius
;
2023-05-18T11:41:59+03:00
;Derived atom types and hydrogen counts
from atom names that follow the AMCSD naming convention
(Wat == water, O-H == hydroxyl).
;

loop_
_cod_related_entry_id
_cod_related_entry_database
_cod_related_entry_code
1 AMCSD 0012358
